data_7720914
loop_
_publ_author_name
'Kuchuk, Ekaterina'
'Giffin, Kaitie A.'
'Welle, Alexandre'
'Dauw, Katty Den'
'Fernandez, Alvaro'
'Cordier, Marie'
'Roisnel, Thierry'
'Carpentier, Jean-Francois'
'Kirillov, Evgueni'

_publ_section_title
;
 Ph<sub>2</sub>Si-bridged constrained-geometry complexes of hafnium and
 titanium for copolymerization of ethylene and 1-octene: an experimental
 and computational comparison.
;
_journal_issue 19
_journal_name_full 'Dalton transactions (Cambridge, England : 2003)'
_journal_page_first 7512
_journal_page_last 7520
_journal_paper_doi 10.1039/d6dt00602g
_journal_volume 55
_journal_year 2026
_chemical_compound_source 'synthesis as described'
_chemical_formula_moiety 'C37 H43 Cl2 N Si Ti, C6 H6'
_chemical_formula_sum 'C43 H49 Cl2 N Si Ti'
_chemical_formula_weight 726.72
_space_group_crystal_system triclinic
_space_group_IT_number 2
_space_group_name_Hall '-P 1'
_space_group_name_H-M_alt 'P -1'
_atom_sites_solution_hydrogens geom
_atom_sites_solution_primary dual
_audit_update_record
;
2025-10-24 deposited with the CCDC.	2026-04-22 downloaded from the CCDC.
;
_cell_angle_alpha 78.277(4)
_cell_angle_beta 84.843(4)
_cell_angle_gamma 76.382(3)
_cell_formula_units_Z 2
_cell_length_a 9.5821(9)
_cell_length_b 10.7801(11)
_cell_length_c 19.711(2)
_cell_measurement_reflns_used 9975
_cell_measurement_temperature 150(2)
_cell_measurement_theta_max 27.4865
_cell_measurement_theta_min 2.4124
_cell_measurement_wavelength 0.710730
_cell_volume 1935.7(3)
_computing_cell_refinement 'APEX3 (Bruker, 2015)'
_computing_data_collection 'Bruker APEX3 (Bruker, 2015)'
_computing_data_reduction 'SAINT (Bruker, 2014)'
_computing_molecular_graphics
;
   'SXGRAPH (L. Farrugia, 1999), Mercury (CSD, 2020)'
;
_computing_publication_material 'CRYSCALC (T. Roisnel, local program, 2023)'
_computing_structure_refinement 'SHELXL-2019_2 (Sheldrick, 2019)'
_computing_structure_solution 'SHELXT 2018_2 (Sheldrick, 2018)'
_diffrn_ambient_temperature 150(2)
_diffrn_detector CMOS-PHOTON70
_diffrn_detector_area_resol_mean 7.39
_diffrn_measured_fraction_theta_full 0.999
_diffrn_measured_fraction_theta_max 0.993
_diffrn_measurement_device_type 'D8 VENTURE Bruker AXS'
_diffrn_measurement_method 'rotation images'
_diffrn_orient_matrix_UB_11 -0.0240693
_diffrn_orient_matrix_UB_12 0.0929364
_diffrn_orient_matrix_UB_13 0.0055425
_diffrn_orient_matrix_UB_21 -0.0511808
_diffrn_orient_matrix_UB_22 -0.0243553
_diffrn_orient_matrix_UB_23 0.0455117
_diffrn_orient_matrix_UB_31 0.0914010
_diffrn_orient_matrix_UB_32 -0.0146160
_diffrn_orient_matrix_UB_33 0.0242490
_diffrn_radiation_monochromator 'multilayer monochromator'
_diffrn_radiation_probe x-ray
_diffrn_radiation_source 'Incoatec microfocus sealed tube'
_diffrn_radiation_type MoK\a
_diffrn_radiation_wavelength 0.71073
_diffrn_reflns_av_R_equivalents 0.0343
_diffrn_reflns_av_unetI/netI 0.0322
_diffrn_reflns_limit_h_max 12
_diffrn_reflns_limit_h_min -12
_diffrn_reflns_limit_k_max 13
_diffrn_reflns_limit_k_min -14
_diffrn_reflns_limit_l_max 25
_diffrn_reflns_limit_l_min -25
_diffrn_reflns_number 30548
_diffrn_reflns_theta_full 25.242
_diffrn_reflns_theta_max 27.501
_diffrn_reflns_theta_min 1.979
_diffrn_source_current 1.00
_diffrn_source_power 50.0
_diffrn_source_voltage 50.00
_exptl_absorpt_coefficient_mu 0.421
_exptl_absorpt_correction_T_max 0.947
_exptl_absorpt_correction_T_min 0.879
_exptl_absorpt_correction_type multi-scan
_exptl_absorpt_process_details
;
  [Sheldrick, G.M. (2014). SADABS Bruker AXS Inc., Madison, Wisconsin, USA]
;
_exptl_crystal_colour colourless
_exptl_crystal_density_diffrn 1.247
_exptl_crystal_description prism
_exptl_crystal_F_000 768
_exptl_crystal_size_max 0.460
_exptl_crystal_size_mid 0.150
_exptl_crystal_size_min 0.130
_refine_diff_density_max 0.356
_refine_diff_density_min -0.352
_refine_diff_density_rms 0.051
_refine_ls_extinction_method none
_refine_ls_goodness_of_fit_ref 1.039
_refine_ls_hydrogen_treatment constr
_refine_ls_matrix_type full
_refine_ls_number_parameters 475
_refine_ls_number_reflns 8844
_refine_ls_number_restraints 0
_refine_ls_restrained_S_all 1.039
_refine_ls_R_factor_all 0.0397
_refine_ls_R_factor_gt 0.0338
_refine_ls_shift/su_max 0.013
_refine_ls_shift/su_mean 0.001
_refine_ls_structure_factor_coef Fsqd
_refine_ls_weighting_details 'w=1/[\s^2^(Fo^2^)+(0.0340P)^2^+0.9795P] where P=(Fo^2^+2Fc^2^)/3'
_refine_ls_weighting_scheme calc
_refine_ls_wR_factor_gt 0.0804
_refine_ls_wR_factor_ref 0.0839
_reflns_number_gt 7848
_reflns_number_total 8844
_reflns_threshold_expression >2sigma(I)
_cod_data_source_file d6dt00602g2.cif
_cod_data_source_block EAK148
_cod_depositor_comments 'Adding full bibliography for 7720914--7720916.cif.'
_cod_original_cell_volume 1935.6(3)
_cod_database_code 7720914

loop_
_space_group_symop_operation_xyz
'x, y, z'
'-x, -y, -z'

loop_
_atom_site_label
_atom_site_type_symbol
_atom_site_fract_x
_atom_site_fract_y
_atom_site_fract_z
_atom_site_U_iso_or_equiv
_atom_site_adp_type
_atom_site_occupancy
_atom_site_site_symmetry_order
_atom_site_calc_flag
_atom_site_refinement_flags_posn
_atom_site_refinement_flags_adp
_atom_site_refinement_flags_occupancy
_atom_site_disorder_assembly
_atom_site_disorder_group
Ti1 Ti 0.50452(3) 0.38880(2) 0.31024(2) 0.01466(7) Uani 1 1 d . . . . .
Cl1 Cl 0.60644(4) 0.28106(4) 0.41132(2) 0.02447(9) Uani 1 1 d . . . . .
Cl2 Cl 0.67632(4) 0.49046(4) 0.25532(2) 0.02592(9) Uani 1 1 d . . . . .
Si1 Si 0.30876(4) 0.26724(4) 0.26440(2) 0.01573(8) Uani 1 1 d . . . . .
C1 C 0.27067(14) 0.41982(13) 0.29928(7) 0.0157(3) Uani 1 1 d . . . . .
C2 C 0.20832(16) 0.29571(14) 0.18290(7) 0.0202(3) Uani 1 1 d . . . . .
C3 C 0.07184(19) 0.37790(17) 0.18187(9) 0.0318(4) Uani 1 1 d . . . . .
H3 H 0.037326 0.418311 0.220563 0.038 Uiso 1 1 calc R U . . .
C4 C -0.0151(2) 0.4022(2) 0.12547(10) 0.0405(4) Uani 1 1 d . . . . .
H4 H -0.108247 0.457432 0.126348 0.049 Uiso 1 1 calc R U . . .
C5 C 0.0339(2) 0.3462(2) 0.06866(9) 0.0410(5) Uani 1 1 d . . . . .
H5 H -0.024404 0.363614 0.029835 0.049 Uiso 1 1 calc R U . . .
C6 C 0.1684(2) 0.2645(2) 0.06829(9) 0.0448(5) Uani 1 1 d . . . . .
H6 H 0.202445 0.225385 0.029110 0.054 Uiso 1 1 calc R U . . .
C7 C 0.2543(2) 0.23898(19) 0.12480(9) 0.0341(4) Uani 1 1 d . . . . .
H7 H 0.346250 0.181766 0.123888 0.041 Uiso 1 1 calc R U . . .
C8A C 0.25857(17) 0.13025(14) 0.32818(8) 0.0241(3) Uani 0.5 1 d . . P A 1
C9A C 0.1336(10) 0.0882(8) 0.3193(5) 0.0364(16) Uani 0.5 1 d . . P A 1
H9A H 0.077192 0.127672 0.280126 0.044 Uiso 0.5 1 calc R U P A 1
C10A C 0.0942(8) -0.0103(7) 0.3678(4) 0.0552(18) Uani 0.5 1 d . . P A 1
H10A H 0.007295 -0.034909 0.362842 0.066 Uiso 0.5 1 calc R U P A 1
C11A C 0.1771(13) -0.0738(10) 0.4230(6) 0.046(2) Uani 0.5 1 d . . P A 1
H11A H 0.148701 -0.142795 0.455190 0.055 Uiso 0.5 1 calc R U P A 1
C12A C 0.3061(2) -0.03570(17) 0.43187(9) 0.0356(4) Uani 0.5 1 d . . P A 1
H12A H 0.361135 -0.073889 0.471628 0.043 Uiso 0.5 1 calc R U P A 1
C13A C 0.34886(18) 0.05836(15) 0.38094(8) 0.0264(3) Uani 0.5 1 d . . P A 1
H13A H 0.441903 0.074467 0.381880 0.032 Uiso 0.5 1 calc R U P A 1
C8B C 0.25857(17) 0.13025(14) 0.32818(8) 0.0241(3) Uani 0.5 1 d . . P A 2
C9B C 0.1145(10) 0.1192(8) 0.3369(4) 0.0320(14) Uani 0.5 1 d . . P A 2
H9B H 0.046460 0.173556 0.305214 0.038 Uiso 0.5 1 calc R U P A 2
C10B C 0.0695(8) 0.0298(7) 0.3912(3) 0.0449(15) Uani 0.5 1 d . . P A 2
H10B H -0.027087 0.020150 0.395020 0.054 Uiso 0.5 1 calc R U P A 2
C11B C 0.1675(15) -0.0447(10) 0.4396(6) 0.043(2) Uani 0.5 1 d . . P A 2
H11B H 0.136716 -0.102168 0.478118 0.051 Uiso 0.5 1 calc R U P A 2
C12B C 0.3061(2) -0.03570(17) 0.43187(9) 0.0356(4) Uani 0.5 1 d . . P A 2
H12B H 0.375001 -0.094396 0.461646 0.043 Uiso 0.5 1 calc R U P A 2
C13B C 0.34886(18) 0.05836(15) 0.38094(8) 0.0264(3) Uani 0.5 1 d . . P A 2
H13B H 0.441903 0.074467 0.381880 0.032 Uiso 0.5 1 calc R U P A 2
N14 N 0.49355(13) 0.25725(11) 0.26034(6) 0.0166(2) Uani 1 1 d . . . . .
C15 C 0.61337(16) 0.16762(14) 0.22886(7) 0.0214(3) Uani 1 1 d . . . . .
C16 C 0.64408(18) 0.23565(16) 0.15487(8) 0.0283(3) Uani 1 1 d . . . . .
H16A H 0.557539 0.254683 0.128201 0.042 Uiso 1 1 calc R U . . .
H16B H 0.722466 0.178880 0.132826 0.042 Uiso 1 1 calc R U . . .
H16C H 0.671891 0.316951 0.156189 0.042 Uiso 1 1 calc R U . . .
C17 C 0.5709(2) 0.03994(15) 0.22770(9) 0.0315(4) Uani 1 1 d . . . . .
H17A H 0.558162 -0.005830 0.275359 0.047 Uiso 1 1 calc R U . . .
H17B H 0.646733 -0.014518 0.203026 0.047 Uiso 1 1 calc R U . . .
H17C H 0.480678 0.058336 0.203953 0.047 Uiso 1 1 calc R U . . .
C18 C 0.74865(18) 0.13666(18) 0.27044(9) 0.0333(4) Uani 1 1 d . . . . .
H18A H 0.778528 0.217340 0.271022 0.050 Uiso 1 1 calc R U . . .
H18B H 0.825913 0.078060 0.248864 0.050 Uiso 1 1 calc R U . . .
H18C H 0.728186 0.094748 0.318076 0.050 Uiso 1 1 calc R U . . .
C21 C 0.27112(14) 0.43507(13) 0.37094(7) 0.0160(3) Uani 1 1 d . . . . .
C22 C 0.31865(15) 0.54986(13) 0.37293(7) 0.0170(3) Uani 1 1 d . . . . .
C23 C 0.33349(17) 0.58274(14) 0.43717(7) 0.0219(3) Uani 1 1 d . . . . .
H23 H 0.366310 0.658495 0.439047 0.026 Uiso 1 1 calc R U . . .
C24 C 0.29968(16) 0.50341(15) 0.49664(7) 0.0227(3) Uani 1 1 d . . . . .
H24 H 0.309640 0.525540 0.539936 0.027 Uiso 1 1 calc R U . . .
C25 C 0.25033(15) 0.38933(15) 0.49644(7) 0.0210(3) Uani 1 1 d . . . . .
C26 C 0.23738(15) 0.35529(14) 0.43409(7) 0.0198(3) Uani 1 1 d . . . . .
H26 H 0.205855 0.278413 0.433272 0.024 Uiso 1 1 calc R U . . .
C27A C 0.20837(18) 0.31130(18) 0.56606(8) 0.0304(4) Uani 0.5 1 d . . P B 1
C28A C 0.1438(13) 0.2071(10) 0.5612(6) 0.069(3) Uani 0.5 1 d . . P B 1
H28A H 0.063033 0.239838 0.530421 0.104 Uiso 0.5 1 calc R U P B 1
H28B H 0.215061 0.139740 0.542523 0.104 Uiso 0.5 1 calc R U P B 1
H28C H 0.108780 0.170242 0.607431 0.104 Uiso 0.5 1 calc R U P B 1
C29A C 0.332(4) 0.270(3) 0.6119(18) 0.036(2) Uani 0.5 1 d . . P B 1
H29A H 0.372018 0.345582 0.613225 0.054 Uiso 0.5 1 calc R U P B 1
H29B H 0.300009 0.234425 0.658870 0.054 Uiso 0.5 1 calc R U P B 1
H29C H 0.406291 0.203923 0.593962 0.054 Uiso 0.5 1 calc R U P B 1
C30A C 0.0890(16) 0.4192(9) 0.6019(7) 0.058(2) Uani 0.5 1 d . . P B 1
H30A H 0.131772 0.491517 0.605610 0.088 Uiso 0.5 1 calc R U P B 1
H30B H 0.005009 0.451968 0.573145 0.088 Uiso 0.5 1 calc R U P B 1
H30C H 0.059221 0.378168 0.648283 0.088 Uiso 0.5 1 calc R U P B 1
C27B C 0.20837(18) 0.31130(18) 0.56606(8) 0.0304(4) Uani 0.5 1 d . . P B 2
C28B C 0.2063(13) 0.1640(10) 0.5548(6) 0.069(3) Uani 0.5 1 d . . P B 2
H28D H 0.299048 0.125301 0.534078 0.104 Uiso 0.5 1 calc R U P B 2
H28E H 0.189285 0.109900 0.599785 0.104 Uiso 0.5 1 calc R U P B 2
H28F H 0.129483 0.169451 0.524031 0.104 Uiso 0.5 1 calc R U P B 2
C29B C 0.332(4) 0.282(3) 0.6186(18) 0.036(2) Uani 0.5 1 d . . P B 2
H29D H 0.423104 0.240844 0.597146 0.054 Uiso 0.5 1 calc R U P B 2
H29E H 0.342054 0.363689 0.630332 0.054 Uiso 0.5 1 calc R U P B 2
H29F H 0.308920 0.223738 0.660836 0.054 Uiso 0.5 1 calc R U P B 2
C30B C 0.0747(15) 0.3717(9) 0.5964(7) 0.058(2) Uani 0.5 1 d . . P B 2
H30D H 0.054303 0.317007 0.640599 0.088 Uiso 0.5 1 calc R U P B 2
H30E H 0.080787 0.457007 0.604425 0.088 Uiso 0.5 1 calc R U P B 2
H30F H -0.002575 0.382466 0.564854 0.088 Uiso 0.5 1 calc R U P B 2
C31 C 0.30723(14) 0.53665(13) 0.25777(7) 0.0153(3) Uani 1 1 d . . . . .
C32 C 0.33916(15) 0.61488(13) 0.30221(7) 0.0168(3) Uani 1 1 d . . . . .
C33 C 0.38142(16) 0.73133(14) 0.27340(8) 0.0213(3) Uani 1 1 d . . . . .
H33 H 0.398647 0.786090 0.302398 0.026 Uiso 1 1 calc R U . . .
C34 C 0.39745(17) 0.76477(14) 0.20244(8) 0.0227(3) Uani 1 1 d . . . . .
H34 H 0.426234 0.843514 0.183024 0.027 Uiso 1 1 calc R U . . .
C35 C 0.37260(15) 0.68605(14) 0.15712(7) 0.0194(3) Uani 1 1 d . . . . .
C36 C 0.32885(15) 0.57271(13) 0.18529(7) 0.0172(3) Uani 1 1 d . . . . .
H36 H 0.313103 0.518394 0.155676 0.021 Uiso 1 1 calc R U . . .
C37 C 0.39710(17) 0.72035(15) 0.07831(7) 0.0238(3) Uani 1 1 d . . . . .
C38 C 0.4212(2) 0.85817(17) 0.05445(9) 0.0377(4) Uani 1 1 d . . . . .
H38A H 0.338754 0.920490 0.070069 0.057 Uiso 1 1 calc R U . . .
H38B H 0.431568 0.877343 0.003717 0.057 Uiso 1 1 calc R U . . .
H38C H 0.508668 0.864987 0.074280 0.057 Uiso 1 1 calc R U . . .
C39 C 0.2667(2) 0.70940(19) 0.04189(8) 0.0338(4) Uani 1 1 d . . . . .
H39A H 0.180208 0.767375 0.057459 0.051 Uiso 1 1 calc R U . . .
H39B H 0.254754 0.619591 0.053346 0.051 Uiso 1 1 calc R U . . .
H39C H 0.281986 0.734254 -0.008411 0.051 Uiso 1 1 calc R U . . .
C40 C 0.53095(19) 0.62377(18) 0.05698(9) 0.0334(4) Uani 1 1 d . . . . .
H40A H 0.550234 0.645592 0.006813 0.050 Uiso 1 1 calc R U . . .
H40B H 0.514335 0.535484 0.069163 0.050 Uiso 1 1 calc R U . . .
H40C H 0.613704 0.628594 0.081357 0.050 Uiso 1 1 calc R U . . .
C101 C -0.1493(2) 0.7976(2) 0.12887(13) 0.0537(6) Uani 1 1 d . . . . .
H101 H -0.210953 0.748728 0.117029 0.064 Uiso 1 1 calc R U . . .
C102 C -0.0785(2) 0.7558(2) 0.19006(11) 0.0451(5) Uani 1 1 d . . . . .
H102 H -0.091760 0.678698 0.220593 0.054 Uiso 1 1 calc R U . . .
C103 C 0.0110(2) 0.8264(2) 0.20658(10) 0.0430(5) Uani 1 1 d . . . . .
H103 H 0.060566 0.797639 0.248533 0.052 Uiso 1 1 calc R U . . .
C104 C 0.0294(2) 0.9386(2) 0.16260(11) 0.0454(5) Uani 1 1 d . . . . .
H104 H 0.091315 0.987410 0.174266 0.054 Uiso 1 1 calc R U . . .
C105 C -0.0422(2) 0.9802(2) 0.10152(11) 0.0494(5) Uani 1 1 d . . . . .
H105 H -0.029852 1.057800 0.071126 0.059 Uiso 1 1 calc R U . . .
C106 C -0.1308(3) 0.9096(2) 0.08493(11) 0.0550(6) Uani 1 1 d . . . . .
H106 H -0.179873 0.938064 0.042842 0.066 Uiso 1 1 calc R U . . .

loop_
_atom_site_aniso_label
_atom_site_aniso_U_11
_atom_site_aniso_U_22
_atom_site_aniso_U_33
_atom_site_aniso_U_23
_atom_site_aniso_U_13
_atom_site_aniso_U_12
Ti1 0.01503(12) 0.01478(12) 0.01420(12) -0.00203(9) -0.00199(9) -0.00347(9)
Cl1 0.02742(19) 0.02536(18) 0.01869(16) -0.00168(13) -0.00849(13) -0.00139(15)
Cl2 0.02036(18) 0.02661(19) 0.03132(19) -0.00240(15) 0.00214(14) -0.01009(15)
Si1 0.01857(19) 0.01445(18) 0.01506(17) -0.00189(13) -0.00247(14) -0.00554(15)
C1 0.0151(6) 0.0171(6) 0.0147(6) -0.0016(5) -0.0017(5) -0.0038(5)
C2 0.0243(7) 0.0193(7) 0.0194(7) -0.0015(5) -0.0044(5) -0.0102(6)
C3 0.0328(9) 0.0330(9) 0.0298(8) -0.0083(7) -0.0100(7) -0.0027(7)
C4 0.0339(10) 0.0444(11) 0.0415(10) -0.0018(8) -0.0189(8) -0.0045(8)
C5 0.0454(11) 0.0562(12) 0.0278(9) 0.0003(8) -0.0190(8) -0.0241(10)
C6 0.0478(12) 0.0712(14) 0.0254(9) -0.0199(9) -0.0050(8) -0.0221(11)
C7 0.0318(9) 0.0470(10) 0.0278(8) -0.0156(8) -0.0033(7) -0.0088(8)
C8A 0.0277(8) 0.0187(7) 0.0264(7) 0.0001(6) -0.0017(6) -0.0098(6)
C9A 0.032(3) 0.030(4) 0.047(4) 0.005(2) -0.008(3) -0.015(3)
C10A 0.035(3) 0.048(4) 0.078(5) 0.021(3) -0.009(3) -0.027(3)
C11A 0.042(3) 0.028(4) 0.063(6) 0.013(3) 0.006(4) -0.017(3)
C12A 0.0408(10) 0.0244(8) 0.0332(9) 0.0082(7) 0.0003(7) -0.0035(7)
C13A 0.0286(8) 0.0232(8) 0.0253(8) 0.0007(6) -0.0004(6) -0.0067(6)
C8B 0.0277(8) 0.0187(7) 0.0264(7) 0.0001(6) -0.0017(6) -0.0098(6)
C9B 0.038(3) 0.029(3) 0.033(3) 0.002(2) -0.007(2) -0.020(3)
C10B 0.044(3) 0.051(4) 0.045(3) 0.007(2) -0.002(2) -0.034(3)
C11B 0.064(5) 0.032(5) 0.035(3) 0.006(2) -0.001(3) -0.029(4)
C12B 0.0408(10) 0.0244(8) 0.0332(9) 0.0082(7) 0.0003(7) -0.0035(7)
C13B 0.0286(8) 0.0232(8) 0.0253(8) 0.0007(6) -0.0004(6) -0.0067(6)
N14 0.0181(6) 0.0152(5) 0.0161(5) -0.0028(4) -0.0012(4) -0.0027(5)
C15 0.0223(7) 0.0196(7) 0.0205(7) -0.0059(5) 0.0000(6) 0.0005(6)
C16 0.0308(8) 0.0285(8) 0.0227(7) -0.0068(6) 0.0052(6) -0.0017(7)
C17 0.0403(10) 0.0187(7) 0.0338(9) -0.0096(6) 0.0026(7) -0.0008(7)
C18 0.0248(8) 0.0365(9) 0.0343(9) -0.0127(7) -0.0062(7) 0.0087(7)
C21 0.0142(6) 0.0171(6) 0.0161(6) -0.0033(5) -0.0016(5) -0.0019(5)
C22 0.0175(7) 0.0155(6) 0.0169(6) -0.0032(5) -0.0014(5) -0.0015(5)
C23 0.0273(8) 0.0200(7) 0.0193(7) -0.0065(5) -0.0034(6) -0.0038(6)
C24 0.0252(8) 0.0269(8) 0.0161(6) -0.0069(6) -0.0033(6) -0.0026(6)
C25 0.0178(7) 0.0281(8) 0.0151(6) -0.0005(6) -0.0005(5) -0.0045(6)
C26 0.0187(7) 0.0229(7) 0.0180(7) -0.0015(5) 0.0003(5) -0.0074(6)
C27A 0.0290(8) 0.0466(10) 0.0155(7) 0.0020(7) 0.0009(6) -0.0155(8)
C28A 0.135(9) 0.075(6) 0.0203(19) -0.005(3) 0.015(4) -0.081(6)
C29A 0.0391(10) 0.039(4) 0.024(5) 0.004(2) -0.005(3) -0.003(2)
C30A 0.037(3) 0.073(6) 0.035(2) 0.020(4) 0.0182(18) 0.013(4)
C27B 0.0290(8) 0.0466(10) 0.0155(7) 0.0020(7) 0.0009(6) -0.0155(8)
C28B 0.135(9) 0.075(6) 0.0203(19) -0.005(3) 0.015(4) -0.081(6)
C29B 0.0391(10) 0.039(4) 0.024(5) 0.004(2) -0.005(3) -0.003(2)
C30B 0.037(3) 0.073(6) 0.035(2) 0.020(4) 0.0182(18) 0.013(4)
C31 0.0150(6) 0.0135(6) 0.0168(6) -0.0023(5) -0.0023(5) -0.0017(5)
C32 0.0183(7) 0.0151(6) 0.0163(6) -0.0025(5) -0.0031(5) -0.0015(5)
C33 0.0271(8) 0.0157(7) 0.0221(7) -0.0028(5) -0.0060(6) -0.0055(6)
C34 0.0278(8) 0.0168(7) 0.0234(7) 0.0015(5) -0.0050(6) -0.0074(6)
C35 0.0198(7) 0.0195(7) 0.0173(6) 0.0006(5) -0.0030(5) -0.0039(6)
C36 0.0181(7) 0.0175(6) 0.0157(6) -0.0022(5) -0.0029(5) -0.0032(5)
C37 0.0294(8) 0.0238(7) 0.0165(7) 0.0032(6) -0.0015(6) -0.0081(6)
C38 0.0577(12) 0.0297(9) 0.0230(8) 0.0080(7) 0.0011(8) -0.0164(9)
C39 0.0364(9) 0.0464(10) 0.0170(7) 0.0027(7) -0.0059(6) -0.0117(8)
C40 0.0346(9) 0.0371(9) 0.0243(8) -0.0015(7) 0.0054(7) -0.0055(8)
C101 0.0449(12) 0.0572(14) 0.0644(14) -0.0323(12) -0.0095(10) -0.0012(10)
C102 0.0447(11) 0.0356(10) 0.0490(11) -0.0076(9) 0.0037(9) 0.0004(9)
C103 0.0336(10) 0.0526(12) 0.0349(10) -0.0101(9) -0.0042(8) 0.0084(9)
C104 0.0337(10) 0.0504(12) 0.0540(12) -0.0239(10) 0.0091(9) -0.0055(9)
C105 0.0557(13) 0.0384(11) 0.0412(11) -0.0065(9) 0.0139(10) 0.0080(10)
C106 0.0582(14) 0.0603(14) 0.0355(10) -0.0180(10) -0.0130(10) 0.0204(11)

loop_
_atom_type_symbol
_atom_type_description
_atom_type_scat_dispersion_real
_atom_type_scat_dispersion_imag
_atom_type_scat_source
C C 0.0033 0.0016 'International Tables Vol C Tables 4.2.6.8 and 6.1.1.4'
H H 0.0000 0.0000 'International Tables Vol C Tables 4.2.6.8 and 6.1.1.4'
Cl Cl 0.1484 0.1585 'International Tables Vol C Tables 4.2.6.8 and 6.1.1.4'
N N 0.0061 0.0033 'International Tables Vol C Tables 4.2.6.8 and 6.1.1.4'
Si Si 0.0817 0.0704 'International Tables Vol C Tables 4.2.6.8 and 6.1.1.4'
Ti Ti 0.2776 0.4457 'International Tables Vol C Tables 4.2.6.8 and 6.1.1.4'

loop_
_geom_angle_atom_site_label_1
_geom_angle_atom_site_label_2
_geom_angle_atom_site_label_3
_geom_angle
_geom_angle_site_symmetry_1
_geom_angle_site_symmetry_3
_geom_angle_publ_flag
N14 Ti1 C1 77.55(5) . . ?
N14 Ti1 Cl2 107.24(4) . . ?
C1 Ti1 Cl2 133.92(4) . . ?
N14 Ti1 Cl1 105.53(4) . . ?
C1 Ti1 Cl1 120.59(4) . . ?
Cl2 Ti1 Cl1 102.604(18) . . ?
N14 Ti1 C31 93.81(5) . . ?
C1 Ti1 C31 37.21(5) . . ?
Cl2 Ti1 C31 97.24(4) . . ?
Cl1 Ti1 C31 146.48(4) . . ?
N14 Ti1 C21 104.62(5) . . ?
C1 Ti1 C21 36.14(5) . . ?
Cl2 Ti1 C21 140.68(4) . . ?
Cl1 Ti1 C21 90.30(3) . . ?
C31 Ti1 C21 57.97(5) . . ?
N14 Ti1 C32 127.38(5) . . ?
C1 Ti1 C32 58.74(5) . . ?
Cl2 Ti1 C32 86.74(3) . . ?
Cl1 Ti1 C32 120.81(3) . . ?
C31 Ti1 C32 33.57(4) . . ?
C21 Ti1 C32 55.36(4) . . ?
N14 Ti1 C22 134.88(5) . . ?
C1 Ti1 C22 57.97(5) . . ?
Cl2 Ti1 C22 108.90(3) . . ?
Cl1 Ti1 C22 92.02(3) . . ?
C31 Ti1 C22 55.78(4) . . ?
C21 Ti1 C22 32.71(4) . . ?
C32 Ti1 C22 32.59(4) . . ?
N14 Ti1 Si1 37.21(4) . . ?
C1 Ti1 Si1 40.97(4) . . ?
Cl2 Ti1 Si1 133.420(17) . . ?
Cl1 Ti1 Si1 114.210(16) . . ?
C31 Ti1 Si1 66.97(3) . . ?
C21 Ti1 Si1 68.69(3) . . ?
C32 Ti1 Si1 97.27(3) . . ?
C22 Ti1 Si1 97.67(3) . . ?
N14 Si1 C1 92.01(6) . . ?
N14 Si1 C8B 111.63(7) . . ?
C1 Si1 C8B 112.22(7) . . ?
N14 Si1 C8A 111.63(7) . . ?
C1 Si1 C8A 112.22(7) . . ?
N14 Si1 C2 120.69(6) . . ?
C1 Si1 C2 109.20(6) . . ?
C8B Si1 C2 109.85(7) . . ?
C8A Si1 C2 109.85(7) . . ?
N14 Si1 Ti1 41.46(4) . . ?
C1 Si1 Ti1 51.35(4) . . ?
C8B Si1 Ti1 115.50(5) . . ?
C8A Si1 Ti1 115.50(5) . . ?
C2 Si1 Ti1 134.61(5) . . ?
C31 C1 C21 105.17(11) . . ?
C31 C1 Si1 120.25(10) . . ?
C21 C1 Si1 128.37(10) . . ?
C31 C1 Ti1 76.01(8) . . ?
C21 C1 Ti1 80.29(8) . . ?
Si1 C1 Ti1 87.68(6) . . ?
C7 C2 C3 117.02(14) . . ?
C7 C2 Si1 126.51(12) . . ?
C3 C2 Si1 116.41(11) . . ?
C4 C3 C2 121.64(17) . . ?
C4 C3 H3 119.2 . . ?
C2 C3 H3 119.2 . . ?
C5 C4 C3 119.96(18) . . ?
C5 C4 H4 120.0 . . ?
C3 C4 H4 120.0 . . ?
C4 C5 C6 119.63(16) . . ?
C4 C5 H5 120.2 . . ?
C6 C5 H5 120.2 . . ?
C5 C6 C7 120.43(18) . . ?
C5 C6 H6 119.8 . . ?
C7 C6 H6 119.8 . . ?
C6 C7 C2 121.31(17) . . ?
C6 C7 H7 119.3 . . ?
C2 C7 H7 119.3 . . ?
C13A C8A C9A 118.3(4) . . ?
C13A C8A Si1 121.70(12) . . ?
C9A C8A Si1 119.7(4) . . ?
C10A C9A C8A 119.5(8) . . ?
C10A C9A H9A 120.2 . . ?
C8A C9A H9A 120.2 . . ?
C11A C10A C9A 121.7(8) . . ?
C11A C10A H10A 119.1 . . ?
C9A C10A H10A 119.1 . . ?
C10A C11A C12A 119.7(9) . . ?
C10A C11A H11A 120.2 . . ?
C12A C11A H11A 120.2 . . ?
C13A C12A C11A 118.1(5) . . ?
C13A C12A H12A 120.9 . . ?
C11A C12A H12A 120.9 . . ?
C12A C13A C8A 121.59(16) . . ?
C12A C13A H13A 119.2 . . ?
C8A C13A H13A 119.2 . . ?
C13B C8B C9B 116.1(4) . . ?
C13B C8B Si1 121.70(12) . . ?
C9B C8B Si1 119.9(4) . . ?
C10B C9B C8B 121.3(8) . . ?
C10B C9B H9B 119.4 . . ?
C8B C9B H9B 119.4 . . ?
C11B C10B C9B 119.3(9) . . ?
C11B C10B H10B 120.4 . . ?
C9B C10B H10B 120.4 . . ?
C12B C11B C10B 120.1(9) . . ?
C12B C11B H11B 119.9 . . ?
C10B C11B H11B 119.9 . . ?
C11B C12B C13B 120.5(6) . . ?
C11B C12B H12B 119.8 . . ?
C13B C12B H12B 119.7 . . ?
C12B C13B C8B 121.59(16) . . ?
C12B C13B H13B 119.2 . . ?
C8B C13B H13B 119.2 . . ?
C15 N14 Si1 130.09(9) . . ?
C15 N14 Ti1 128.55(9) . . ?
Si1 N14 Ti1 101.33(6) . . ?
N14 C15 C17 110.40(12) . . ?
N14 C15 C18 110.79(12) . . ?
C17 C15 C18 108.32(13) . . ?
N14 C15 C16 107.64(12) . . ?
C17 C15 C16 110.09(13) . . ?
C18 C15 C16 109.60(13) . . ?
C15 C16 H16A 109.5 . . ?
C15 C16 H16B 109.5 . . ?
H16A C16 H16B 109.5 . . ?
C15 C16 H16C 109.5 . . ?
H16A C16 H16C 109.5 . . ?
H16B C16 H16C 109.5 . . ?
C15 C17 H17A 109.5 . . ?
C15 C17 H17B 109.5 . . ?
H17A C17 H17B 109.5 . . ?
C15 C17 H17C 109.5 . . ?
H17A C17 H17C 109.5 . . ?
H17B C17 H17C 109.5 . . ?
C15 C18 H18A 109.5 . . ?
C15 C18 H18B 109.5 . . ?
H18A C18 H18B 109.5 . . ?
C15 C18 H18C 109.5 . . ?
H18A C18 H18C 109.5 . . ?
H18B C18 H18C 109.5 . . ?
C26 C21 C22 119.41(12) . . ?
C26 C21 C1 131.01(13) . . ?
C22 C21 C1 109.56(11) . . ?
C26 C21 Ti1 121.99(10) . . ?
C22 C21 Ti1 79.91(8) . . ?
C1 C21 Ti1 63.57(7) . . ?
C23 C22 C21 120.07(12) . . ?
C23 C22 C32 131.99(13) . . ?
C21 C22 C32 107.91(12) . . ?
C23 C22 Ti1 126.68(10) . . ?
C21 C22 Ti1 67.37(7) . . ?
C32 C22 Ti1 72.32(8) . . ?
C24 C23 C22 118.61(13) . . ?
C24 C23 H23 120.7 . . ?
C22 C23 H23 120.7 . . ?
C23 C24 C25 122.73(13) . . ?
C23 C24 H24 118.6 . . ?
C25 C24 H24 118.6 . . ?
C26 C25 C24 119.17(13) . . ?
C26 C25 C27B 122.51(14) . . ?
C24 C25 C27B 118.29(13) . . ?
C26 C25 C27A 122.51(14) . . ?
C24 C25 C27A 118.29(13) . . ?
C25 C26 C21 120.01(13) . . ?
C25 C26 H26 120.0 . . ?
C21 C26 H26 120.0 . . ?
C28A C27A C29A 113.1(13) . . ?
C28A C27A C25 115.0(4) . . ?
C29A C27A C25 110.0(13) . . ?
C28A C27A C30A 108.5(5) . . ?
C29A C27A C30A 105.5(12) . . ?
C25 C27A C30A 103.9(4) . . ?
C27A C28A H28A 109.5 . . ?
C27A C28A H28B 109.5 . . ?
H28A C28A H28B 109.5 . . ?
C27A C28A H28C 109.5 . . ?
H28A C28A H28C 109.5 . . ?
H28B C28A H28C 109.5 . . ?
C27A C29A H29A 109.5 . . ?
C27A C29A H29B 109.5 . . ?
H29A C29A H29B 109.5 . . ?
C27A C29A H29C 109.5 . . ?
H29A C29A H29C 109.5 . . ?
H29B C29A H29C 109.5 . . ?
C27A C30A H30A 109.5 . . ?
C27A C30A H30B 109.5 . . ?
H30A C30A H30B 109.5 . . ?
C27A C30A H30C 109.5 . . ?
H30A C30A H30C 109.5 . . ?
H30B C30A H30C 109.5 . . ?
C30B C27B C25 113.6(5) . . ?
C30B C27B C29B 110.4(12) . . ?
C25 C27B C29B 110.5(12) . . ?
C30B C27B C28B 111.4(5) . . ?
C25 C27B C28B 108.3(4) . . ?
C29B C27B C28B 102.0(11) . . ?
C27B C28B H28D 109.5 . . ?
C27B C28B H28E 109.5 . . ?
H28D C28B H28E 109.5 . . ?
C27B C28B H28F 109.5 . . ?
H28D C28B H28F 109.5 . . ?
H28E C28B H28F 109.5 . . ?
C27B C29B H29D 109.5 . . ?
C27B C29B H29E 109.5 . . ?
H29D C29B H29E 109.5 . . ?
C27B C29B H29F 109.5 . . ?
H29D C29B H29F 109.5 . . ?
H29E C29B H29F 109.5 . . ?
C27B C30B H30D 109.5 . . ?
C27B C30B H30E 109.5 . . ?
H30D C30B H30E 109.5 . . ?
C27B C30B H30F 109.5 . . ?
H30D C30B H30F 109.5 . . ?
H30E C30B H30F 109.5 . . ?
C36 C31 C32 119.37(12) . . ?
C36 C31 C1 130.50(12) . . ?
C32 C31 C1 109.74(11) . . ?
C36 C31 Ti1 113.03(9) . . ?
C32 C31 Ti1 81.87(8) . . ?
C1 C31 Ti1 66.77(7) . . ?
C33 C32 C31 119.84(12) . . ?
C33 C32 C22 132.78(13) . . ?
C31 C32 C22 107.37(11) . . ?
C33 C32 Ti1 124.33(10) . . ?
C31 C32 Ti1 64.56(7) . . ?
C22 C32 Ti1 75.09(8) . . ?
C34 C33 C32 118.85(13) . . ?
C34 C33 H33 120.6 . . ?
C32 C33 H33 120.6 . . ?
C33 C34 C35 122.50(13) . . ?
C33 C34 H34 118.8 . . ?
C35 C34 H34 118.8 . . ?
C36 C35 C34 118.73(13) . . ?
C36 C35 C37 118.85(13) . . ?
C34 C35 C37 122.40(13) . . ?
C35 C36 C31 120.57(13) . . ?
C35 C36 H36 119.7 . . ?
C31 C36 H36 119.7 . . ?
C38 C37 C35 112.32(13) . . ?
C38 C37 C39 108.30(14) . . ?
C35 C37 C39 110.04(12) . . ?
C38 C37 C40 108.66(14) . . ?
C35 C37 C40 108.14(12) . . ?
C39 C37 C40 109.34(14) . . ?
C37 C38 H38A 109.5 . . ?
C37 C38 H38B 109.5 . . ?
H38A C38 H38B 109.5 . . ?
C37 C38 H38C 109.5 . . ?
H38A C38 H38C 109.5 . . ?
H38B C38 H38C 109.5 . . ?
C37 C39 H39A 109.5 . . ?
C37 C39 H39B 109.5 . . ?
H39A C39 H39B 109.5 . . ?
C37 C39 H39C 109.5 . . ?
H39A C39 H39C 109.5 . . ?
H39B C39 H39C 109.5 . . ?
C37 C40 H40A 109.5 . . ?
C37 C40 H40B 109.5 . . ?
H40A C40 H40B 109.5 . . ?
C37 C40 H40C 109.5 . . ?
H40A C40 H40C 109.5 . . ?
H40B C40 H40C 109.5 . . ?
C106 C101 C102 120.2(2) . . ?
C106 C101 H101 119.9 . . ?
C102 C101 H101 119.9 . . ?
C103 C102 C101 119.6(2) . . ?
C103 C102 H102 120.2 . . ?
C101 C102 H102 120.2 . . ?
C102 C103 C104 120.22(19) . . ?
C102 C103 H103 119.9 . . ?
C104 C103 H103 119.9 . . ?
C103 C104 C105 120.0(2) . . ?
C103 C104 H104 120.0 . . ?
C105 C104 H104 120.0 . . ?
C106 C105 C104 119.8(2) . . ?
C106 C105 H105 120.1 . . ?
C104 C105 H105 120.1 . . ?
C105 C106 C101 120.3(2) . . ?
C105 C106 H106 119.9 . . ?
C101 C106 H106 119.9 . . ?

loop_
_geom_bond_atom_site_label_1
_geom_bond_atom_site_label_2
_geom_bond_distance
_geom_bond_site_symmetry_2
_geom_bond_publ_flag
Ti1 N14 1.9093(12) . ?
Ti1 C1 2.2101(14) . ?
Ti1 Cl2 2.2649(4) . ?
Ti1 Cl1 2.2688(5) . ?
Ti1 C31 2.3337(14) . ?
Ti1 C21 2.4327(14) . ?
Ti1 C32 2.5584(14) . ?
Ti1 C22 2.5949(14) . ?
Ti1 Si1 2.8276(5) . ?
Si1 N14 1.7440(12) . ?
Si1 C1 1.8555(14) . ?
Si1 C8B 1.8611(15) . ?
Si1 C8A 1.8611(15) . ?
Si1 C2 1.8814(15) . ?
C1 C31 1.4545(18) . ?
C1 C21 1.4554(18) . ?
C2 C7 1.395(2) . ?
C2 C3 1.395(2) . ?
C3 C4 1.394(2) . ?
C3 H3 0.9500 . ?
C4 C5 1.373(3) . ?
C4 H4 0.9500 . ?
C5 C6 1.379(3) . ?
C5 H5 0.9500 . ?
C6 C7 1.389(2) . ?
C6 H6 0.9500 . ?
C7 H7 0.9500 . ?
C8A C13A 1.396(2) . ?
C8A C9A 1.412(9) . ?
C9A C10A 1.377(12) . ?
C9A H9A 0.9500 . ?
C10A C11A 1.371(15) . ?
C10A H10A 0.9500 . ?
C11A C12A 1.427(12) . ?
C11A H11A 0.9500 . ?
C12A C13A 1.382(2) . ?
C12A H12A 0.9500 . ?
C13A H13A 0.9500 . ?
C8B C13B 1.396(2) . ?
C8B C9B 1.405(10) . ?
C9B C10B 1.399(11) . ?
C9B H9B 0.9500 . ?
C10B C11B 1.389(16) . ?
C10B H10B 0.9500 . ?
C11B C12B 1.348(14) . ?
C11B H11B 0.9500 . ?
C12B C13B 1.382(2) . ?
C12B H12B 0.9500 . ?
C13B H13B 0.9502 . ?
N14 C15 1.4933(18) . ?
C15 C17 1.529(2) . ?
C15 C18 1.530(2) . ?
C15 C16 1.530(2) . ?
C16 H16A 0.9800 . ?
C16 H16B 0.9800 . ?
C16 H16C 0.9800 . ?
C17 H17A 0.9800 . ?
C17 H17B 0.9800 . ?
C17 H17C 0.9800 . ?
C18 H18A 0.9800 . ?
C18 H18B 0.9800 . ?
C18 H18C 0.9800 . ?
C21 C26 1.4202(19) . ?
C21 C22 1.4243(19) . ?
C22 C23 1.4097(19) . ?
C22 C32 1.4462(18) . ?
C23 C24 1.366(2) . ?
C23 H23 0.9500 . ?
C24 C25 1.418(2) . ?
C24 H24 0.9500 . ?
C25 C26 1.376(2) . ?
C25 C27B 1.531(2) . ?
C25 C27A 1.531(2) . ?
C26 H26 0.9500 . ?
C27A C28A 1.427(12) . ?
C27A C29A 1.48(4) . ?
C27A C30A 1.650(13) . ?
C28A H28A 0.9800 . ?
C28A H28B 0.9800 . ?
C28A H28C 0.9800 . ?
C29A H29A 0.9800 . ?
C29A H29B 0.9800 . ?
C29A H29C 0.9800 . ?
C30A H30A 0.9800 . ?
C30A H30B 0.9800 . ?
C30A H30C 0.9800 . ?
C27B C30B 1.432(13) . ?
C27B C29B 1.58(4) . ?
C27B C28B 1.652(10) . ?
C28B H28D 0.9800 . ?
C28B H28E 0.9800 . ?
C28B H28F 0.9800 . ?
C29B H29D 0.9800 . ?
C29B H29E 0.9800 . ?
C29B H29F 0.9800 . ?
C30B H30D 0.9800 . ?
C30B H30E 0.9800 . ?
C30B H30F 0.9800 . ?
C31 C36 1.4123(18) . ?
C31 C32 1.4290(19) . ?
C32 C33 1.4038(19) . ?
C33 C34 1.376(2) . ?
C33 H33 0.9500 . ?
C34 C35 1.420(2) . ?
C34 H34 0.9500 . ?
C35 C36 1.3786(19) . ?
C35 C37 1.5320(19) . ?
C36 H36 0.9500 . ?
C37 C38 1.530(2) . ?
C37 C39 1.535(2) . ?
C37 C40 1.536(2) . ?
C38 H38A 0.9800 . ?
C38 H38B 0.9800 . ?
C38 H38C 0.9800 . ?
C39 H39A 0.9800 . ?
C39 H39B 0.9800 . ?
C39 H39C 0.9800 . ?
C40 H40A 0.9800 . ?
C40 H40B 0.9800 . ?
C40 H40C 0.9800 . ?
C101 C106 1.374(4) . ?
C101 C102 1.378(3) . ?
C101 H101 0.9500 . ?
C102 C103 1.370(3) . ?
C102 H102 0.9500 . ?
C103 C104 1.376(3) . ?
C103 H103 0.9500 . ?
C104 C105 1.380(3) . ?
C104 H104 0.9500 . ?
C105 C106 1.364(3) . ?
C105 H105 0.9500 . ?
C106 H106 0.9500 . ?

loop_
_geom_torsion_atom_site_label_1
_geom_torsion_atom_site_label_2
_geom_torsion_atom_site_label_3
_geom_torsion_atom_site_label_4
_geom_torsion
_geom_torsion_site_symmetry_1
_geom_torsion_site_symmetry_2
_geom_torsion_site_symmetry_3
_geom_torsion_site_symmetry_4
_geom_torsion_publ_flag
N14 Si1 C1 C31 63.54(11) . . . . ?
C8B Si1 C1 C31 177.92(11) . . . . ?
C8A Si1 C1 C31 177.92(11) . . . . ?
C2 Si1 C1 C31 -60.04(12) . . . . ?
Ti1 Si1 C1 C31 72.33(10) . . . . ?
N14 Si1 C1 C21 -84.47(13) . . . . ?
C8B Si1 C1 C21 29.91(15) . . . . ?
C8A Si1 C1 C21 29.91(15) . . . . ?
C2 Si1 C1 C21 151.95(12) . . . . ?
Ti1 Si1 C1 C21 -75.69(12) . . . . ?
N14 Si1 C1 Ti1 -8.79(5) . . . . ?
C8B Si1 C1 Ti1 105.59(6) . . . . ?
C8A Si1 C1 Ti1 105.59(6) . . . . ?
C2 Si1 C1 Ti1 -132.36(6) . . . . ?
N14 Si1 C2 C7 41.45(16) . . . . ?
C1 Si1 C2 C7 145.92(14) . . . . ?
C8B Si1 C2 C7 -90.61(15) . . . . ?
C8A Si1 C2 C7 -90.61(15) . . . . ?
Ti1 Si1 C2 C7 91.76(15) . . . . ?
N14 Si1 C2 C3 -141.26(11) . . . . ?
C1 Si1 C2 C3 -36.80(13) . . . . ?
C8B Si1 C2 C3 86.67(13) . . . . ?
C8A Si1 C2 C3 86.67(13) . . . . ?
Ti1 Si1 C2 C3 -90.96(13) . . . . ?
C7 C2 C3 C4 0.2(2) . . . . ?
Si1 C2 C3 C4 -177.38(14) . . . . ?
C2 C3 C4 C5 -1.0(3) . . . . ?
C3 C4 C5 C6 1.0(3) . . . . ?
C4 C5 C6 C7 -0.2(3) . . . . ?
C5 C6 C7 C2 -0.6(3) . . . . ?
C3 C2 C7 C6 0.6(3) . . . . ?
Si1 C2 C7 C6 177.92(14) . . . . ?
N14 Si1 C8A C13A 20.14(16) . . . . ?
C1 Si1 C8A C13A -81.56(15) . . . . ?
C2 Si1 C8A C13A 156.77(13) . . . . ?
Ti1 Si1 C8A C13A -25.11(15) . . . . ?
N14 Si1 C8A C9A -153.1(3) . . . . ?
C1 Si1 C8A C9A 105.2(3) . . . . ?
C2 Si1 C8A C9A -16.5(3) . . . . ?
Ti1 Si1 C8A C9A 161.7(3) . . . . ?
C13A C8A C9A C10A 8.7(7) . . . . ?
Si1 C8A C9A C10A -177.9(5) . . . . ?
C8A C9A C10A C11A -3.4(10) . . . . ?
C9A C10A C11A C12A 1.4(12) . . . . ?
C10A C11A C12A C13A -4.9(9) . . . . ?
C11A C12A C13A C8A 10.5(5) . . . . ?
C9A C8A C13A C12A -12.5(4) . . . . ?
Si1 C8A C13A C12A 174.20(14) . . . . ?
N14 Si1 C8B C13B 20.14(16) . . . . ?
C1 Si1 C8B C13B -81.56(15) . . . . ?
C2 Si1 C8B C13B 156.77(13) . . . . ?
Ti1 Si1 C8B C13B -25.11(15) . . . . ?
N14 Si1 C8B C9B -177.7(3) . . . . ?
C1 Si1 C8B C9B 80.6(3) . . . . ?
C2 Si1 C8B C9B -41.1(3) . . . . ?
Ti1 Si1 C8B C9B 137.0(3) . . . . ?
C13B C8B C9B C10B -7.1(6) . . . . ?
Si1 C8B C9B C10B -170.2(4) . . . . ?
C8B C9B C10B C11B 3.4(9) . . . . ?
C9B C10B C11B C12B -3.6(10) . . . . ?
C10B C11B C12B C13B 7.8(8) . . . . ?
C11B C12B C13B C8B -12.2(4) . . . . ?
C9B C8B C13B C12B 11.4(3) . . . . ?
Si1 C8B C13B C12B 174.20(14) . . . . ?
C1 Si1 N14 C15 -171.58(12) . . . . ?
C8B Si1 N14 C15 73.52(13) . . . . ?
C8A Si1 N14 C15 73.52(13) . . . . ?
C2 Si1 N14 C15 -57.79(14) . . . . ?
Ti1 Si1 N14 C15 178.04(15) . . . . ?
C1 Si1 N14 Ti1 10.38(6) . . . . ?
C8B Si1 N14 Ti1 -104.52(7) . . . . ?
C8A Si1 N14 Ti1 -104.52(7) . . . . ?
C2 Si1 N14 Ti1 124.17(6) . . . . ?
Si1 N14 C15 C17 -26.60(18) . . . . ?
Ti1 N14 C15 C17 150.94(11) . . . . ?
Si1 N14 C15 C18 -146.59(12) . . . . ?
Ti1 N14 C15 C18 30.95(17) . . . . ?
Si1 N14 C15 C16 93.59(14) . . . . ?
Ti1 N14 C15 C16 -88.87(14) . . . . ?
C31 C1 C21 C26 176.88(14) . . . . ?
Si1 C1 C21 C26 -31.4(2) . . . . ?
Ti1 C1 C21 C26 -110.60(15) . . . . ?
C31 C1 C21 C22 -5.11(15) . . . . ?
Si1 C1 C21 C22 146.59(11) . . . . ?
Ti1 C1 C21 C22 67.41(10) . . . . ?
C31 C1 C21 Ti1 -72.52(9) . . . . ?
Si1 C1 C21 Ti1 79.18(10) . . . . ?
C26 C21 C22 C23 0.7(2) . . . . ?
C1 C21 C22 C23 -177.54(13) . . . . ?
Ti1 C21 C22 C23 -120.42(13) . . . . ?
C26 C21 C22 C32 -177.56(13) . . . . ?
C1 C21 C22 C32 4.17(16) . . . . ?
Ti1 C21 C22 C32 61.28(10) . . . . ?
C26 C21 C22 Ti1 121.16(13) . . . . ?
C1 C21 C22 Ti1 -57.11(9) . . . . ?
C21 C22 C23 C24 -0.8(2) . . . . ?
C32 C22 C23 C24 176.99(15) . . . . ?
Ti1 C22 C23 C24 -83.75(17) . . . . ?
C22 C23 C24 C25 0.0(2) . . . . ?
C23 C24 C25 C26 0.9(2) . . . . ?
C23 C24 C25 C27B -176.97(15) . . . . ?
C23 C24 C25 C27A -176.97(15) . . . . ?
C24 C25 C26 C21 -1.0(2) . . . . ?
C27B C25 C26 C21 176.80(14) . . . . ?
C27A C25 C26 C21 176.80(14) . . . . ?
C22 C21 C26 C25 0.2(2) . . . . ?
C1 C21 C26 C25 178.03(14) . . . . ?
Ti1 C21 C26 C25 96.79(15) . . . . ?
C26 C25 C27A C28A -5.0(5) . . . . ?
C24 C25 C27A C28A 172.8(5) . . . . ?
C26 C25 C27A C29A 124.1(11) . . . . ?
C24 C25 C27A C29A -58.1(11) . . . . ?
C26 C25 C27A C30A -123.3(5) . . . . ?
C24 C25 C27A C30A 54.5(5) . . . . ?
C26 C25 C27B C30B -104.1(6) . . . . ?
C24 C25 C27B C30B 73.7(6) . . . . ?
C26 C25 C27B C29B 131.2(10) . . . . ?
C24 C25 C27B C29B -51.0(10) . . . . ?
C26 C25 C27B C28B 20.3(5) . . . . ?
C24 C25 C27B C28B -161.9(5) . . . . ?
C21 C1 C31 C36 176.82(14) . . . . ?
Si1 C1 C31 C36 22.3(2) . . . . ?
Ti1 C1 C31 C36 101.15(15) . . . . ?
C21 C1 C31 C32 4.18(15) . . . . ?
Si1 C1 C31 C32 -150.33(10) . . . . ?
Ti1 C1 C31 C32 -71.49(10) . . . . ?
C21 C1 C31 Ti1 75.67(9) . . . . ?
Si1 C1 C31 Ti1 -78.84(9) . . . . ?
C36 C31 C32 C33 4.6(2) . . . . ?
C1 C31 C32 C33 178.22(13) . . . . ?
Ti1 C31 C32 C33 116.55(13) . . . . ?
C36 C31 C32 C22 -175.34(12) . . . . ?
C1 C31 C32 C22 -1.76(16) . . . . ?
Ti1 C31 C32 C22 -63.43(10) . . . . ?
C36 C31 C32 Ti1 -111.91(13) . . . . ?
C1 C31 C32 Ti1 61.67(9) . . . . ?
C23 C22 C32 C33 0.5(3) . . . . ?
C21 C22 C32 C33 178.55(15) . . . . ?
Ti1 C22 C32 C33 -123.28(17) . . . . ?
C23 C22 C32 C31 -179.49(15) . . . . ?
C21 C22 C32 C31 -1.47(15) . . . . ?
Ti1 C22 C32 C31 56.70(9) . . . . ?
C23 C22 C32 Ti1 123.82(16) . . . . ?
C21 C22 C32 Ti1 -58.17(9) . . . . ?
C31 C32 C33 C34 -2.9(2) . . . . ?
C22 C32 C33 C34 177.08(15) . . . . ?
Ti1 C32 C33 C34 75.10(17) . . . . ?
C32 C33 C34 C35 0.1(2) . . . . ?
C33 C34 C35 C36 0.9(2) . . . . ?
C33 C34 C35 C37 -177.16(15) . . . . ?
C34 C35 C36 C31 0.9(2) . . . . ?
C37 C35 C36 C31 179.03(13) . . . . ?
C32 C31 C36 C35 -3.6(2) . . . . ?
C1 C31 C36 C35 -175.67(14) . . . . ?
Ti1 C31 C36 C35 -97.23(14) . . . . ?
C36 C35 C37 C38 170.70(14) . . . . ?
C34 C35 C37 C38 -11.2(2) . . . . ?
C36 C35 C37 C39 49.96(19) . . . . ?
C34 C35 C37 C39 -131.97(16) . . . . ?
C36 C35 C37 C40 -69.41(18) . . . . ?
C34 C35 C37 C40 108.65(16) . . . . ?
C106 C101 C102 C103 -0.4(3) . . . . ?
C101 C102 C103 C104 0.5(3) . . . . ?
C102 C103 C104 C105 -0.2(3) . . . . ?
C103 C104 C105 C106 -0.1(3) . . . . ?
C104 C105 C106 C101 0.2(3) . . . . ?
C102 C101 C106 C105 0.1(3) . . . . ?
